data_8100357
loop_
_publ_author_name
'Engering, Josef'
'Jansen, Martin'

_publ_section_title
;
Crystal structure of di(N-lithiummethylamino)bis(dimethylamino)silane, 
Si(NLiCH~3~)~2~(N(CH~3~)~2~)~2~
;
_journal_issue 2
_journal_name_full 'Zeitschrift f\"ur Kristallographie - New Crystal Structures'
_journal_page_first 153
_journal_page_last 154
_journal_volume 218
_journal_year 2003
_chemical_formula_moiety Si(NLiCH~3~)~2~(N(CH~3~)~2~)~2~
_chemical_formula_structural 'Si(NLiCH3)2 (N(CH3)2)2'
_chemical_formula_sum 'C12 H36 Li4 N8 Si2'
_chemical_formula_weight 376.43
_space_group_IT_number 15
_symmetry_cell_setting monoclinic
_symmetry_space_group_name_Hall '-C 2yc'
_symmetry_space_group_name_H-M 'C 1 2/c 1'
_cell_angle_alpha 90.00
_cell_angle_beta 117.88(3)
_cell_angle_gamma 90.00
_cell_formula_units_Z 8
_cell_length_a 19.468(4)
_cell_length_b 12.870(3)
_cell_length_c 20.568(4)
_cell_measurement_temperature 293(2)
_cell_volume 4555.4(16)
_diffrn_ambient_temperature 293(2)
_exptl_crystal_density_diffrn 1.098
_cod_original_sg_symbol_H-M 'C 2/c'
_cod_database_code 8100357

loop_
_symmetry_equiv_pos_as_xyz
'x, y, z'
'-x, y, -z+1/2'
'x+1/2, y+1/2, z'
'-x+1/2, y+1/2, -z+1/2'
'-x, -y, -z'
'x, -y, z-1/2'
'-x+1/2, -y+1/2, -z'
'x+1/2, -y+1/2, z-1/2'

loop_
_atom_site_label
_atom_site_type_symbol
_atom_site_fract_x
_atom_site_fract_y
_atom_site_fract_z
_atom_site_U_iso_or_equiv
_atom_site_adp_type
_atom_site_occupancy
_atom_site_symmetry_multiplicity
_atom_site_Wyckoff_symbol
_atom_site_calc_flag
_atom_site_refinement_flags
_atom_site_disorder_assembly
_atom_site_disorder_group
Si1 Si 0.36463(5) 0.08144(7) 0.15744(5) 0.0430(3) Uani 1 8 f d . . .
Si2 Si 0.52367(5) -0.26924(7) 0.37585(5) 0.0433(3) Uani 1 8 f d . . .
N1 N 0.37907(17) 0.1951(2) 0.21095(17) 0.0534(8) Uani 1 8 f d . . .
N4 N 0.36173(15) -0.0248(2) 0.20495(15) 0.0446(7) Uani 1 8 f d . . .
N3 N 0.44687(15) 0.0635(2) 0.14905(14) 0.0438(7) Uani 1 8 f d . . .
N2 N 0.28348(18) 0.1034(2) 0.07417(17) 0.0593(9) Uani 1 8 f d . . .
N5 N 0.46438(16) -0.1642(2) 0.34608(15) 0.0441(7) Uani 1 8 f d . . .
N6 N 0.58653(15) -0.2501(2) 0.34120(16) 0.0444(7) Uani 1 8 f d . . .
N7 N 0.47209(17) -0.3844(2) 0.33429(17) 0.0524(8) Uani 1 8 f d . . .
N8 N 0.56799(18) -0.2897(3) 0.46927(17) 0.0612(9) Uani 1 8 f d . . .
C11 C 0.3826(3) 0.2954(3) 0.1797(3) 0.0850(14) Uani 1 8 f d . . .
H11A H 0.3325 0.3281 0.1592 0.127 Uiso 1 8 f calc R . .
H11B H 0.3975 0.2853 0.1417 0.127 Uiso 1 8 f calc R . .
H11C H 0.4202 0.3389 0.2175 0.127 Uiso 1 8 f calc R . .
C12 C 0.3455(3) 0.2065(4) 0.2611(3) 0.0773(13) Uani 1 8 f d . . .
H12A H 0.2921 0.2274 0.2337 0.116 Uiso 1 8 f calc R . .
H12B H 0.3739 0.2583 0.2974 0.116 Uiso 1 8 f calc R . .
H12C H 0.3485 0.1414 0.2850 0.116 Uiso 1 8 f calc R . .
C21 C 0.2170(2) 0.1651(4) 0.0625(3) 0.0783(13) Uani 1 8 f d . . .
H21A H 0.1800 0.1646 0.0112 0.117 Uiso 1 8 f calc R . .
H21B H 0.2332 0.2353 0.0780 0.117 Uiso 1 8 f calc R . .
H21C H 0.1935 0.1367 0.0905 0.117 Uiso 1 8 f calc R . .
C22 C 0.2643(3) 0.0306(4) 0.0141(3) 0.1028(19) Uani 1 8 f d . . .
H22A H 0.2179 0.0532 -0.0282 0.154 Uiso 1 8 f calc R . .
H22B H 0.2560 -0.0371 0.0287 0.154 Uiso 1 8 f calc R . .
H22C H 0.3064 0.0277 0.0021 0.154 Uiso 1 8 f calc R . .
C31 C 0.4574(3) 0.1191(4) 0.0919(3) 0.0768(13) Uani 1 8 f d . . .
H31A H 0.4333 0.0804 0.0468 0.115 Uiso 1 8 f calc R . .
H31B H 0.5119 0.1266 0.1071 0.115 Uiso 1 8 f calc R . .
H31C H 0.4338 0.1865 0.0844 0.115 Uiso 1 8 f calc R . .
C41 C 0.2857(2) -0.0531(3) 0.2000(2) 0.0655(11) Uani 1 8 f d . . .
H41A H 0.2916 -0.1140 0.2292 0.098 Uiso 1 8 f calc R . .
H41B H 0.2491 -0.0671 0.1497 0.098 Uiso 1 8 f calc R . .
H41C H 0.2670 0.0033 0.2179 0.098 Uiso 1 8 f calc R . .
C51 C 0.4211(2) -0.1371(3) 0.3868(2) 0.0655(11) Uani 1 8 f d . . .
H51A H 0.3897 -0.0767 0.3651 0.098 Uiso 1 8 f calc R . .
H51B H 0.4572 -0.1229 0.4373 0.098 Uiso 1 8 f calc R . .
H51C H 0.3883 -0.1942 0.3845 0.098 Uiso 1 8 f calc R . .
C61 C 0.6623(2) -0.3039(4) 0.3734(3) 0.0874(16) Uani 1 8 f d . . .
H61A H 0.6997 -0.2643 0.4142 0.131 Uiso 1 8 f calc R . .
H61B H 0.6795 -0.3110 0.3369 0.131 Uiso 1 8 f calc R . .
H61C H 0.6569 -0.3716 0.3902 0.131 Uiso 1 8 f calc R . .
C71 C 0.3908(3) -0.3999(4) 0.3177(3) 0.0830(14) Uani 1 8 f d . . .
H71A H 0.3888 -0.4223 0.3614 0.125 Uiso 1 8 f calc R . .
H71B H 0.3675 -0.4519 0.2802 0.125 Uiso 1 8 f calc R . .
H71C H 0.3628 -0.3358 0.3008 0.125 Uiso 1 8 f calc R . .
C72 C 0.5144(3) -0.4838(3) 0.3540(3) 0.0796(13) Uani 1 8 f d . . .
H72A H 0.5073 -0.5167 0.3923 0.119 Uiso 1 8 f calc R . .
H72B H 0.5687 -0.4712 0.3710 0.119 Uiso 1 8 f calc R . .
H72C H 0.4948 -0.5281 0.3116 0.119 Uiso 1 8 f calc R . .
C81 C 0.6229(3) -0.2144(4) 0.5185(3) 0.0983(16) Uani 1 8 f d U . .
H81A H 0.6423 -0.2374 0.5684 0.147 Uiso 1 8 f calc R . .
H81B H 0.5976 -0.1484 0.5124 0.147 Uiso 1 8 f calc R . .
H81C H 0.6654 -0.2074 0.5074 0.147 Uiso 1 8 f calc R . .
C82 C 0.5392(3) -0.3553(4) 0.5081(3) 0.0880(15) Uani 1 8 f d . . .
H82A H 0.5745 -0.3531 0.5598 0.132 Uiso 1 8 f calc R . .
H82B H 0.5349 -0.4255 0.4907 0.132 Uiso 1 8 f calc R . .
H82C H 0.4890 -0.3311 0.4995 0.132 Uiso 1 8 f calc R . .
Li1 Li 0.3987(3) -0.1729(4) 0.2367(3) 0.0457(13) Uani 1 8 f d . . .
Li2 Li 0.5000 0.1487(6) 0.2500 0.0506(19) Uani 1 4 e d S . .
Li3 Li 0.5000 -0.3343(6) 0.2500 0.0513(19) Uani 1 4 e d S . .
Li4 Li 0.4228(3) -0.0935(4) 0.1441(3) 0.0504(14) Uani 1 8 f d . . .
Li5 Li 0.4514(3) -0.0151(4) 0.3089(3) 0.0487(13) Uani 1 8 f d . . .

loop_
_atom_site_aniso_label
_atom_site_aniso_U_11
_atom_site_aniso_U_22
_atom_site_aniso_U_33
_atom_site_aniso_U_23
_atom_site_aniso_U_13
_atom_site_aniso_U_12
Si1 0.0394(5) 0.0428(5) 0.0399(6) 0.0019(4) 0.0130(4) 0.0076(4)
Si2 0.0432(6) 0.0449(6) 0.0419(6) 0.0076(4) 0.0201(4) -0.0021(4)
N1 0.0560(18) 0.0440(17) 0.0537(18) -0.0013(14) 0.0201(15) 0.0082(13)
N4 0.0324(14) 0.0509(16) 0.0490(17) 0.0038(13) 0.0179(13) 0.0044(12)
N3 0.0439(16) 0.0484(16) 0.0396(15) 0.0056(12) 0.0199(13) 0.0046(12)
N2 0.0497(18) 0.0593(19) 0.0485(18) -0.0015(15) 0.0059(15) 0.0172(14)
N5 0.0493(16) 0.0461(16) 0.0421(16) 0.0052(13) 0.0256(13) 0.0030(13)
N6 0.0347(15) 0.0482(16) 0.0488(17) 0.0100(13) 0.0182(13) 0.0032(12)
N7 0.0522(18) 0.0450(16) 0.065(2) 0.0006(14) 0.0317(16) -0.0077(13)
N8 0.061(2) 0.069(2) 0.0454(19) 0.0162(15) 0.0181(16) -0.0090(16)
C11 0.103(4) 0.048(2) 0.089(3) 0.001(2) 0.033(3) 0.001(2)
C12 0.085(3) 0.077(3) 0.078(3) -0.013(2) 0.045(3) 0.017(2)
C21 0.052(2) 0.095(3) 0.073(3) 0.010(2) 0.017(2) 0.023(2)
C22 0.099(4) 0.097(4) 0.059(3) -0.018(3) -0.009(3) 0.035(3)
C31 0.081(3) 0.089(3) 0.068(3) 0.029(2) 0.041(2) 0.020(2)
C41 0.044(2) 0.071(3) 0.079(3) 0.009(2) 0.027(2) 0.0033(18)
C51 0.074(3) 0.075(3) 0.063(3) 0.003(2) 0.045(2) 0.008(2)
C61 0.050(2) 0.111(4) 0.105(4) 0.053(3) 0.040(3) 0.026(2)
C71 0.070(3) 0.083(3) 0.106(4) -0.007(3) 0.050(3) -0.025(2)
C72 0.100(4) 0.051(2) 0.096(4) 0.006(2) 0.053(3) 0.004(2)
C81 0.098(3) 0.110(3) 0.080(2) 0.012(2) 0.036(2) -0.020(2)
C82 0.121(4) 0.087(3) 0.069(3) 0.019(3) 0.055(3) -0.009(3)
Li1 0.042(3) 0.048(3) 0.045(3) -0.002(2) 0.019(3) 0.002(2)
Li2 0.045(4) 0.054(5) 0.046(5) 0.000 0.016(4) 0.000
Li3 0.051(5) 0.048(4) 0.054(5) 0.000 0.024(4) 0.000
Li4 0.052(3) 0.045(3) 0.052(3) -0.003(3) 0.023(3) 0.004(3)
Li5 0.043(3) 0.052(3) 0.048(3) 0.000(3) 0.018(3) -0.002(2)

loop_
_geom_bond_atom_site_label_1
_geom_bond_atom_site_label_2
_geom_bond_distance
_geom_bond_site_symmetry_2
_geom_bond_publ_flag
Si1 N4 1.697(3) . ?
Si1 N3 1.705(3) . ?
Si1 N2 1.726(3) . ?
Si1 N1 1.772(3) . ?
Si2 N5 1.695(3) . ?
Si2 N6 1.698(3) . ?
Si2 N8 1.719(3) . ?
Si2 N7 1.770(3) . ?
N1 C11 1.458(5) . ?
N1 C12 1.463(5) . ?
N1 Li2 2.185(4) . ?
N4 C41 1.482(4) . ?
N4 Li1 2.035(6) . ?
N4 Li5 2.035(6) . ?
N4 Li4 2.271(6) . ?
N3 C31 1.470(5) . ?
N3 Li5 2.023(6) 2_655 ?
N3 Li4 2.066(6) . ?
N3 Li2 2.139(5) . ?
N2 C21 1.440(5) . ?
N2 C22 1.453(5) . ?
N5 C51 1.482(4) . ?
N5 Li1 2.005(6) . ?
N5 Li5 2.037(6) . ?
N5 Li4 2.296(6) 2_655 ?
N6 C61 1.477(5) . ?
N6 Li1 2.015(6) 2_655 ?
N6 Li4 2.058(6) 2_655 ?
N6 Li3 2.139(5) . ?
N7 C71 1.469(5) . ?
N7 C72 1.472(5) . ?
N7 Li3 2.144(4) . ?
N8 C82 1.443(5) . ?
N8 C81 1.448(6) . ?
C11 H11A 0.9600 . ?
C11 H11B 0.9600 . ?
C11 H11C 0.9600 . ?
C12 H12A 0.9600 . ?
C12 H12B 0.9600 . ?
C12 H12C 0.9600 . ?
C21 H21A 0.9600 . ?
C21 H21B 0.9600 . ?
C21 H21C 0.9600 . ?
C22 H22A 0.9600 . ?
C22 H22B 0.9600 . ?
C22 H22C 0.9600 . ?
C31 H31A 0.9600 . ?
C31 H31B 0.9600 . ?
C31 H31C 0.9600 . ?
C41 H41A 0.9600 . ?
C41 H41B 0.9600 . ?
C41 H41C 0.9600 . ?
C51 H51A 0.9600 . ?
C51 H51B 0.9600 . ?
C51 H51C 0.9600 . ?
C61 H61A 0.9600 . ?
C61 H61B 0.9600 . ?
C61 H61C 0.9600 . ?
C71 H71A 0.9600 . ?
C71 H71B 0.9600 . ?
C71 H71C 0.9600 . ?
C72 H72A 0.9600 . ?
C72 H72B 0.9600 . ?
C72 H72C 0.9600 . ?
C81 H81A 0.9600 . ?
C81 H81B 0.9600 . ?
C81 H81C 0.9600 . ?
C82 H82A 0.9600 . ?
C82 H82B 0.9600 . ?
C82 H82C 0.9600 . ?
Li1 N6 2.015(6) 2_655 ?
Li1 Li4 2.393(8) . ?
Li1 Li5 2.441(8) . ?
Li1 Li3 2.787(8) . ?
Li1 Li4 3.340(8) 2_655 ?
Li2 N3 2.139(5) 2_655 ?
Li2 N1 2.185(4) 2_655 ?
Li2 Li5 2.807(8) 2_655 ?
Li2 Li5 2.807(8) . ?
Li3 N6 2.139(5) 2_655 ?
Li3 N7 2.144(4) 2_655 ?
Li3 Li1 2.787(8) 2_655 ?
Li4 N6 2.058(6) 2_655 ?
Li4 N5 2.296(6) 2_655 ?
Li4 Li5 2.394(8) 2_655 ?
Li4 Li5 3.325(8) . ?
Li4 Li1 3.340(8) 2_655 ?
Li5 N3 2.023(6) 2_655 ?
Li5 Li4 2.394(8) 2_655 ?
